data_1553448
loop_
_publ_author_name
'Jiang, Yu'
'Wang, Qiang'
'Sun, Run'
'Tang, Xiang-Ying'
'Shi, Min'

_publ_section_title
;
 Base-induced synthesis of N-dialkylaminomethyl-2H-1,2,3-triazoles from
 N-sulfonyl-1,2,3-triazoles
;
_journal_issue 6
_journal_name_full 'Organic Chemistry Frontiers'
_journal_page_first 744
_journal_paper_doi 10.1039/C6QO00102E
_journal_volume 3
_journal_year 2016
_chemical_formula_sum 'C23 H21 F N4'
_chemical_formula_weight 372.44
_space_group_crystal_system triclinic
_space_group_IT_number 2
_space_group_name_Hall '-P 1'
_space_group_name_H-M_alt 'P -1'
_atom_sites_solution_hydrogens geom
_audit_creation_method SHELXL-2013
_audit_update_record
;
2016-03-12 deposited with the CCDC.
2016-04-11 downloaded from the CCDC.
;
_cell_angle_alpha 90.072(3)
_cell_angle_beta 98.137(3)
_cell_angle_gamma 105.697(3)
_cell_formula_units_Z 8
_cell_length_a 10.5273(12)
_cell_length_b 11.4221(14)
_cell_length_c 34.217(4)
_cell_measurement_reflns_used 2571
_cell_measurement_temperature 293(2)
_cell_measurement_theta_max 44.168
_cell_measurement_theta_min 4.407
_cell_volume 3917.7(8)
_computing_cell_refinement 'Bruker SMART'
_computing_data_collection 'Bruker SMART'
_computing_data_reduction 'Bruker SHELXTL'
_computing_molecular_graphics 'Bruker SHELXTL'
_computing_publication_material 'Bruker SHELXTL'
_computing_structure_refinement 'SHELXL-2013 (Sheldrick, 2013)'
_computing_structure_solution 'Bruker SHELXTL'
_diffrn_ambient_temperature 293(2)
_diffrn_measured_fraction_theta_full 0.998
_diffrn_measured_fraction_theta_max 0.998
_diffrn_measurement_device_type 'CCD area detector'
_diffrn_measurement_method 'phi and omega scans'
_diffrn_radiation_type MoK\a
_diffrn_radiation_wavelength 0.71073
_diffrn_reflns_av_R_equivalents 0.0364
_diffrn_reflns_av_unetI/netI 0.0718
_diffrn_reflns_Laue_measured_fraction_full 0.998
_diffrn_reflns_Laue_measured_fraction_max 0.998
_diffrn_reflns_limit_h_max 12
_diffrn_reflns_limit_h_min -9
_diffrn_reflns_limit_k_max 13
_diffrn_reflns_limit_k_min -13
_diffrn_reflns_limit_l_max 41
_diffrn_reflns_limit_l_min -40
_diffrn_reflns_number 22738
_diffrn_reflns_point_group_measured_fraction_full 0.998
_diffrn_reflns_point_group_measured_fraction_max 0.998
_diffrn_reflns_theta_full 25.242
_diffrn_reflns_theta_max 25.500
_diffrn_reflns_theta_min 0.602
_exptl_absorpt_coefficient_mu 0.083
_exptl_absorpt_correction_T_max 0.7456
_exptl_absorpt_correction_T_min 0.5346
_exptl_absorpt_correction_type multi-scan
_exptl_absorpt_process_details sadabs
_exptl_crystal_colour colorless
_exptl_crystal_density_diffrn 1.263
_exptl_crystal_description prismatic
_exptl_crystal_F_000 1568
_exptl_crystal_size_max 0.210
_exptl_crystal_size_mid 0.170
_exptl_crystal_size_min 0.120
_refine_diff_density_max 0.546
_refine_diff_density_min -0.250
_refine_diff_density_rms 0.050
_refine_ls_extinction_method none
_refine_ls_goodness_of_fit_ref 0.958
_refine_ls_hydrogen_treatment constr
_refine_ls_matrix_type full
_refine_ls_number_parameters 1009
_refine_ls_number_reflns 14545
_refine_ls_number_restraints 0
_refine_ls_restrained_S_all 0.958
_refine_ls_R_factor_all 0.1396
_refine_ls_R_factor_gt 0.0679
_refine_ls_shift/su_max 0.000
_refine_ls_shift/su_mean 0.000
_refine_ls_structure_factor_coef Fsqd
_refine_ls_weighting_details 'w=1/[\s^2^(Fo^2^)+(0.1139P)^2^] where P=(Fo^2^+2Fc^2^)/3'
_refine_ls_weighting_scheme calc
_refine_ls_wR_factor_gt 0.1742
_refine_ls_wR_factor_ref 0.2272
_reflns_Friedel_coverage 0.000
_reflns_number_gt 6773
_reflns_number_total 14545
_reflns_threshold_expression 'I > 2\s(I)'
_cod_data_source_file c6qo00102e2.cif
_cod_data_source_block cd16102
_cod_database_code 1553448
_shelx_space_group_comment
; 
The symmetry employed for this shelxl refinement is uniquely defined 
by the following loop, which should always be used as a source of 
symmetry information in preference to the above space-group names. 
They are only intended as comments. 
;
_shelx_estimated_absorpt_t_min 0.983
_shelx_estimated_absorpt_t_max 0.990
_shelxl_version_number 2013-4

loop_
_space_group_symop_operation_xyz
'x, y, z'
'-x, -y, -z'

loop_
_atom_site_label
_atom_site_type_symbol
_atom_site_fract_x
_atom_site_fract_y
_atom_site_fract_z
_atom_site_U_iso_or_equiv
_atom_site_adp_type
_atom_site_occupancy
_atom_site_site_symmetry_order
_atom_site_calc_flag
_atom_site_refinement_flags_posn
_atom_site_refinement_flags_adp
F1 F 0.3477(2) 0.0432(2) -0.10437(7) 0.1081(8) Uani 1 1 d . .
F2 F 0.3301(2) 0.54592(19) -0.09942(6) 0.0991(7) Uani 1 1 d . .
F3 F 0.6725(2) 1.13119(19) 0.60021(6) 0.0956(7) Uani 1 1 d . .
F4 F 0.6489(2) 0.6157(2) 0.60358(7) 0.1040(7) Uani 1 1 d . .
N1 N 1.0070(2) 0.2842(2) 0.12374(7) 0.0486(6) Uani 1 1 d . .
N2 N 0.9572(3) 0.2187(2) 0.05338(7) 0.0543(6) Uani 1 1 d . .
N3 N 0.9801(3) 0.1107(3) 0.04916(9) 0.0740(8) Uani 1 1 d . .
N4 N 0.8514(2) 0.2326(2) 0.02976(7) 0.0512(6) Uani 1 1 d . .
N5 N 1.0015(2) 0.7840(2) 0.12394(7) 0.0481(6) Uani 1 1 d . .
N6 N 0.9536(2) 0.7216(2) 0.05336(7) 0.0532(6) Uani 1 1 d . .
N7 N 0.9825(3) 0.6173(2) 0.04697(8) 0.0640(7) Uani 1 1 d . .
N8 N 0.8426(2) 0.7332(2) 0.03171(7) 0.0518(6) Uani 1 1 d . .
N9 N 0.0015(2) 1.0349(2) 0.37553(7) 0.0507(6) Uani 1 1 d . .
N10 N 0.0521(3) 0.9985(2) 0.44632(7) 0.0546(6) Uani 1 1 d . .
N11 N 0.0214(3) 0.8811(2) 0.45372(9) 0.0703(8) Uani 1 1 d . .
N12 N 0.1636(2) 1.0655(2) 0.46770(7) 0.0535(6) Uani 1 1 d . .
N13 N -0.0082(2) 0.53265(19) 0.37647(6) 0.0451(6) Uani 1 1 d . .
N14 N 0.0373(2) 0.4899(2) 0.44680(7) 0.0497(6) Uani 1 1 d . .
N15 N 0.0148(3) 0.3703(2) 0.45013(8) 0.0634(7) Uani 1 1 d . .
N16 N 0.1434(2) 0.5567(2) 0.47050(7) 0.0495(6) Uani 1 1 d . .
C1 C 0.8826(4) 0.0535(3) 0.02097(11) 0.0735(10) Uani 1 1 d . .
H1 H 0.8703 -0.0253 0.0111 0.088 Uiso 1 1 calc R U
C2 C 0.8025(3) 0.1277(3) 0.00858(8) 0.0518(7) Uani 1 1 d . .
C3 C 0.6848(3) 0.1053(3) -0.02176(8) 0.0542(8) Uani 1 1 d . .
C4 C 0.6158(4) -0.0092(3) -0.03564(13) 0.1015(14) Uani 1 1 d . .
H4 H 0.6448 -0.0750 -0.0259 0.122 Uiso 1 1 calc R U
C5 C 0.5038(5) -0.0298(4) -0.06375(14) 0.1125(16) Uani 1 1 d . .
H5 H 0.4590 -0.1087 -0.0731 0.135 Uiso 1 1 calc R U
C6 C 0.4598(4) 0.0634(3) -0.07748(10) 0.0747(10) Uani 1 1 d . .
C7 C 0.5298(4) 0.1773(3) -0.06644(11) 0.0950(13) Uani 1 1 d . .
H7 H 0.5025 0.2425 -0.0775 0.114 Uiso 1 1 calc R U
C8 C 0.6432(4) 0.1986(3) -0.03852(11) 0.0831(11) Uani 1 1 d . .
H8 H 0.6918 0.2783 -0.0311 0.100 Uiso 1 1 calc R U
C9 C 1.0343(3) 0.3104(3) 0.08430(8) 0.0545(8) Uani 1 1 d . .
H9A H 1.1285 0.3197 0.0839 0.065 Uiso 1 1 calc R U
H9B H 1.0171 0.3878 0.0777 0.065 Uiso 1 1 calc R U
C10 C 0.8652(3) 0.2607(3) 0.12725(8) 0.0589(8) Uani 1 1 d . .
H10A H 0.8169 0.1820 0.1147 0.071 Uiso 1 1 calc R U
H10B H 0.8302 0.3220 0.1134 0.071 Uiso 1 1 calc R U
C11 C 0.8418(3) 0.2623(3) 0.16960(8) 0.0507(7) Uani 1 1 d . .
C12 C 0.8945(3) 0.3664(3) 0.19377(10) 0.0650(9) Uani 1 1 d . .
H12 H 0.9460 0.4363 0.1838 0.078 Uiso 1 1 calc R U
C13 C 0.8716(4) 0.3678(3) 0.23234(11) 0.0767(10) Uani 1 1 d . .
H13 H 0.9071 0.4385 0.2482 0.092 Uiso 1 1 calc R U
C14 C 0.7966(4) 0.2655(4) 0.24749(10) 0.0771(10) Uani 1 1 d . .
H14 H 0.7804 0.2666 0.2735 0.092 Uiso 1 1 calc R U
C15 C 0.7460(3) 0.1620(3) 0.22405(10) 0.0717(9) Uani 1 1 d . .
H15 H 0.6961 0.0919 0.2343 0.086 Uiso 1 1 calc R U
C16 C 0.7682(3) 0.1606(3) 0.18550(9) 0.0596(8) Uani 1 1 d . .
H16 H 0.7327 0.0894 0.1699 0.072 Uiso 1 1 calc R U
C17 C 1.0667(3) 0.1910(3) 0.14166(9) 0.0531(7) Uani 1 1 d . .
H17A H 1.0449 0.1209 0.1234 0.064 Uiso 1 1 calc R U
H17B H 1.0291 0.1648 0.1655 0.064 Uiso 1 1 calc R U
C18 C 1.2161(3) 0.2382(3) 0.15169(8) 0.0512(7) Uani 1 1 d . .
C19 C 1.2722(3) 0.3382(3) 0.17659(10) 0.0677(9) Uani 1 1 d . .
H19 H 1.2176 0.3812 0.1855 0.081 Uiso 1 1 calc R U
C20 C 1.4081(4) 0.3767(4) 0.18876(12) 0.0844(11) Uani 1 1 d . .
H20 H 1.4437 0.4445 0.2059 0.101 Uiso 1 1 calc R U
C21 C 1.4906(4) 0.3161(4) 0.17580(13) 0.0904(12) Uani 1 1 d . .
H21 H 1.5821 0.3413 0.1842 0.108 Uiso 1 1 calc R U
C22 C 1.4366(4) 0.2187(4) 0.15045(14) 0.1020(14) Uani 1 1 d . .
H22 H 1.4921 0.1776 0.1411 0.122 Uiso 1 1 calc R U
C23 C 1.3000(4) 0.1788(3) 0.13811(11) 0.0810(11) Uani 1 1 d . .
H23 H 1.2651 0.1118 0.1206 0.097 Uiso 1 1 calc R U
C24 C 0.8841(3) 0.5601(3) 0.01914(10) 0.0615(8) Uani 1 1 d . .
H24 H 0.8754 0.4837 0.0078 0.074 Uiso 1 1 calc R U
C25 C 0.7962(3) 0.6301(2) 0.00923(8) 0.0488(7) Uani 1 1 d . .
C26 C 0.6740(3) 0.6083(2) -0.01945(8) 0.0493(7) Uani 1 1 d . .
C27 C 0.6507(3) 0.5304(3) -0.05210(10) 0.0674(9) Uani 1 1 d . .
H27 H 0.7145 0.4908 -0.0562 0.081 Uiso 1 1 calc R U
C28 C 0.5347(4) 0.5095(3) -0.07892(11) 0.0792(11) Uani 1 1 d . .
H28 H 0.5208 0.4569 -0.1008 0.095 Uiso 1 1 calc R U
C29 C 0.4433(4) 0.5659(3) -0.07293(10) 0.0674(9) Uani 1 1 d . .
C30 C 0.4574(4) 0.6429(3) -0.04084(11) 0.0786(10) Uani 1 1 d . .
H30 H 0.3914 0.6801 -0.0371 0.094 Uiso 1 1 calc R U
C31 C 0.5748(3) 0.6630(3) -0.01411(10) 0.0705(10) Uani 1 1 d . .
H31 H 0.5870 0.7147 0.0080 0.085 Uiso 1 1 calc R U
C32 C 1.0303(3) 0.8127(2) 0.08479(8) 0.0532(7) Uani 1 1 d . .
H32A H 1.1246 0.8225 0.0845 0.064 Uiso 1 1 calc R U
H32B H 1.0129 0.8903 0.0786 0.064 Uiso 1 1 calc R U
C33 C 0.8594(3) 0.7620(3) 0.12739(8) 0.0580(8) Uani 1 1 d . .
H33A H 0.8098 0.6847 0.1141 0.070 Uiso 1 1 calc R U
H33B H 0.8261 0.8253 0.1143 0.070 Uiso 1 1 calc R U
C34 C 0.8363(3) 0.7602(3) 0.16973(8) 0.0506(7) Uani 1 1 d . .
C35 C 0.8855(3) 0.8633(3) 0.19471(10) 0.0638(9) Uani 1 1 d . .
H35 H 0.9342 0.9352 0.1851 0.077 Uiso 1 1 calc R U
C36 C 0.8635(3) 0.8610(3) 0.23316(11) 0.0720(10) Uani 1 1 d . .
H36 H 0.8966 0.9315 0.2493 0.086 Uiso 1 1 calc R U
C37 C 0.7934(3) 0.7563(3) 0.24833(10) 0.0706(10) Uani 1 1 d . .
H37 H 0.7788 0.7554 0.2745 0.085 Uiso 1 1 calc R U
C38 C 0.7447(3) 0.6522(3) 0.22435(10) 0.0651(9) Uani 1 1 d . .
H38 H 0.6976 0.5803 0.2343 0.078 Uiso 1 1 calc R U
C39 C 0.7663(3) 0.6551(3) 0.18537(9) 0.0580(8) Uani 1 1 d . .
H39 H 0.7327 0.5846 0.1693 0.070 Uiso 1 1 calc R U
C40 C 1.0607(3) 0.6911(2) 0.14164(9) 0.0520(7) Uani 1 1 d . .
H40A H 1.0408 0.6222 0.1230 0.062 Uiso 1 1 calc R U
H40B H 1.0207 0.6628 0.1650 0.062 Uiso 1 1 calc R U
C41 C 1.2093(3) 0.7378(3) 0.15297(8) 0.0509(7) Uani 1 1 d . .
C42 C 1.2672(3) 0.8528(3) 0.17015(11) 0.0727(10) Uani 1 1 d . .
H42 H 1.2144 0.9051 0.1726 0.087 Uiso 1 1 calc R U
C43 C 1.4015(4) 0.8911(4) 0.18369(12) 0.0882(12) Uani 1 1 d . .
H43 H 1.4384 0.9691 0.1950 0.106 Uiso 1 1 calc R U
C44 C 1.4815(4) 0.8165(4) 0.18082(12) 0.0882(12) Uani 1 1 d . .
H44 H 1.5726 0.8432 0.1898 0.106 Uiso 1 1 calc R U
C45 C 1.4251(4) 0.7017(4) 0.16446(11) 0.0916(13) Uani 1 1 d . .
H45 H 1.4781 0.6491 0.1630 0.110 Uiso 1 1 calc R U
C46 C 1.2902(4) 0.6627(3) 0.15008(10) 0.0731(10) Uani 1 1 d . .
H46 H 1.2541 0.5851 0.1384 0.088 Uiso 1 1 calc R U
C47 C 0.1186(3) 0.8728(3) 0.48147(10) 0.0652(9) Uani 1 1 d . .
H47 H 0.1263 0.8011 0.4932 0.078 Uiso 1 1 calc R U
C48 C 0.2081(3) 0.9867(3) 0.49068(8) 0.0496(7) Uani 1 1 d . .
C49 C 0.3304(3) 1.0240(2) 0.51981(8) 0.0486(7) Uani 1 1 d . .
C50 C 0.3493(3) 0.9581(3) 0.55293(9) 0.0615(9) Uani 1 1 d . .
H50 H 0.2834 0.8882 0.5570 0.074 Uiso 1 1 calc R U
C51 C 0.4639(4) 0.9940(3) 0.58002(10) 0.0684(9) Uani 1 1 d . .
H51 H 0.4753 0.9493 0.6023 0.082 Uiso 1 1 calc R U
C52 C 0.5598(4) 1.0954(3) 0.57367(10) 0.0653(9) Uani 1 1 d . .
C53 C 0.5469(3) 1.1636(3) 0.54097(10) 0.0652(9) Uani 1 1 d . .
H53 H 0.6142 1.2324 0.5370 0.078 Uiso 1 1 calc R U
C54 C 0.4306(3) 1.1265(3) 0.51425(9) 0.0573(8) Uani 1 1 d . .
H54 H 0.4197 1.1716 0.4920 0.069 Uiso 1 1 calc R U
C55 C -0.0249(3) 1.0506(3) 0.41526(9) 0.0561(8) Uani 1 1 d . .
H55A H -0.1190 1.0140 0.4160 0.067 Uiso 1 1 calc R U
H55B H -0.0067 1.1370 0.4214 0.067 Uiso 1 1 calc R U
C56 C 0.1427(3) 1.0834(3) 0.37154(9) 0.0598(8) Uani 1 1 d . .
H56A H 0.1928 1.0311 0.3847 0.072 Uiso 1 1 calc R U
H56B H 0.1766 1.1636 0.3845 0.072 Uiso 1 1 calc R U
C57 C 0.1639(3) 1.0920(3) 0.32892(9) 0.0535(7) Uani 1 1 d . .
C58 C 0.1129(3) 1.1691(3) 0.30424(10) 0.0652(9) Uani 1 1 d . .
H58 H 0.0645 1.2166 0.3140 0.078 Uiso 1 1 calc R U
C59 C 0.1330(4) 1.1764(3) 0.26525(11) 0.0762(10) Uani 1 1 d . .
H59 H 0.0986 1.2291 0.2490 0.091 Uiso 1 1 calc R U
C60 C 0.2035(3) 1.1062(3) 0.25040(10) 0.0715(9) Uani 1 1 d . .
H60 H 0.2174 1.1113 0.2241 0.086 Uiso 1 1 calc R U
C61 C 0.2531(3) 1.0287(3) 0.27446(10) 0.0670(9) Uani 1 1 d . .
H61 H 0.3005 0.9805 0.2645 0.080 Uiso 1 1 calc R U
C62 C 0.2332(3) 1.0215(3) 0.31347(9) 0.0587(8) Uani 1 1 d . .
H62 H 0.2672 0.9682 0.3295 0.070 Uiso 1 1 calc R U
C63 C -0.0580(3) 0.9108(2) 0.35887(9) 0.0544(8) Uani 1 1 d . .
H63A H -0.0349 0.8537 0.3776 0.065 Uiso 1 1 calc R U
H63B H -0.0211 0.9011 0.3350 0.065 Uiso 1 1 calc R U
C64 C -0.2072(3) 0.8817(3) 0.34921(9) 0.0517(7) Uani 1 1 d . .
C65 C -0.2649(3) 0.9530(3) 0.32423(10) 0.0657(9) Uani 1 1 d . .
H65 H -0.2108 1.0229 0.3151 0.079 Uiso 1 1 calc R U
C66 C -0.4010(4) 0.9237(4) 0.31235(11) 0.0826(11) Uani 1 1 d . .
H66 H -0.4376 0.9727 0.2950 0.099 Uiso 1 1 calc R U
C67 C -0.4819(4) 0.8219(4) 0.32619(14) 0.0907(13) Uani 1 1 d . .
H67 H -0.5738 0.8014 0.3185 0.109 Uiso 1 1 calc R U
C68 C -0.4261(4) 0.7515(4) 0.35133(14) 0.0963(13) Uani 1 1 d . .
H68 H -0.4806 0.6824 0.3608 0.116 Uiso 1 1 calc R U
C69 C -0.2895(4) 0.7809(3) 0.36313(11) 0.0777(10) Uani 1 1 d . .
H69 H -0.2533 0.7320 0.3806 0.093 Uiso 1 1 calc R U
C70 C 0.1126(3) 0.3608(3) 0.47802(10) 0.0632(9) Uani 1 1 d . .
H70 H 0.1256 0.2879 0.4874 0.076 Uiso 1 1 calc R U
C71 C 0.1925(3) 0.4754(2) 0.49114(8) 0.0477(7) Uani 1 1 d . .
C72 C 0.3106(3) 0.5116(2) 0.52146(8) 0.0492(7) Uani 1 1 d . .
C73 C 0.3810(4) 0.4303(3) 0.53410(11) 0.0791(11) Uani 1 1 d . .
H73 H 0.3523 0.3507 0.5237 0.095 Uiso 1 1 calc R U
C74 C 0.4942(4) 0.4649(4) 0.56206(11) 0.0913(12) Uani 1 1 d . .
H74 H 0.5409 0.4088 0.5705 0.110 Uiso 1 1 calc R U
C75 C 0.5365(4) 0.5810(3) 0.57706(10) 0.0704(9) Uani 1 1 d . .
C76 C 0.4672(3) 0.6623(3) 0.56601(9) 0.0704(9) Uani 1 1 d . .
H76 H 0.4953 0.7410 0.5771 0.085 Uiso 1 1 calc R U
C77 C 0.3547(3) 0.6275(3) 0.53813(9) 0.0622(8) Uani 1 1 d . .
H77 H 0.3075 0.6838 0.5304 0.075 Uiso 1 1 calc R U
C78 C -0.0376(3) 0.5443(2) 0.41578(8) 0.0491(7) Uani 1 1 d . .
H78A H -0.1321 0.5071 0.4157 0.059 Uiso 1 1 calc R U
H78B H -0.0202 0.6302 0.4226 0.059 Uiso 1 1 calc R U
C79 C 0.1345(3) 0.5799(3) 0.37365(8) 0.0554(8) Uani 1 1 d . .
H79A H 0.1821 0.5251 0.3863 0.066 Uiso 1 1 calc R U
H79B H 0.1689 0.6585 0.3877 0.066 Uiso 1 1 calc R U
C80 C 0.1597(3) 0.5935(3) 0.33151(8) 0.0479(7) Uani 1 1 d . .
C81 C 0.1081(3) 0.6718(3) 0.30705(10) 0.0632(8) Uani 1 1 d . .
H81 H 0.0562 0.7159 0.3168 0.076 Uiso 1 1 calc R U
C82 C 0.1324(3) 0.6850(3) 0.26872(10) 0.0712(9) Uani 1 1 d . .
H82 H 0.0976 0.7382 0.2528 0.085 Uiso 1 1 calc R U
C83 C 0.2074(3) 0.6204(3) 0.25390(10) 0.0729(10) Uani 1 1 d . .
H83 H 0.2243 0.6296 0.2280 0.088 Uiso 1 1 calc R U
C84 C 0.2577(3) 0.5419(3) 0.27739(10) 0.0698(9) Uani 1 1 d . .
H84 H 0.3085 0.4973 0.2673 0.084 Uiso 1 1 calc R U
C85 C 0.2339(3) 0.5286(3) 0.31570(9) 0.0593(8) Uani 1 1 d . .
H85 H 0.2686 0.4746 0.3313 0.071 Uiso 1 1 calc R U
C86 C -0.0679(3) 0.4109(2) 0.35784(8) 0.0505(7) Uani 1 1 d . .
H86A H -0.0488 0.3508 0.3761 0.061 Uiso 1 1 calc R U
H86B H -0.0272 0.4039 0.3345 0.061 Uiso 1 1 calc R U
C87 C -0.2164(3) 0.3839(3) 0.34613(8) 0.0482(7) Uani 1 1 d . .
C88 C -0.2733(3) 0.4699(3) 0.32936(11) 0.0718(10) Uani 1 1 d . .
H88 H -0.2197 0.5485 0.3275 0.086 Uiso 1 1 calc R U
C89 C -0.4074(4) 0.4432(4) 0.31518(12) 0.0869(12) Uani 1 1 d . .
H89 H -0.4435 0.5031 0.3038 0.104 Uiso 1 1 calc R U
C90 C -0.4873(4) 0.3275(4) 0.31801(12) 0.0862(12) Uani 1 1 d . .
H90 H -0.5782 0.3084 0.3087 0.103 Uiso 1 1 calc R U
C91 C -0.4319(4) 0.2410(4) 0.33460(11) 0.0844(12) Uani 1 1 d . .
H91 H -0.4857 0.1623 0.3363 0.101 Uiso 1 1 calc R U
C92 C -0.2976(3) 0.2681(3) 0.34897(9) 0.0661(9) Uani 1 1 d . .
H92 H -0.2617 0.2083 0.3606 0.079 Uiso 1 1 calc R U

loop_
_atom_site_aniso_label
_atom_site_aniso_U_11
_atom_site_aniso_U_22
_atom_site_aniso_U_33
_atom_site_aniso_U_23
_atom_site_aniso_U_13
_atom_site_aniso_U_12
F1 0.1092(18) 0.1030(17) 0.0932(17) -0.0203(13) -0.0265(14) 0.0183(14)
F2 0.0971(16) 0.0939(16) 0.0912(16) -0.0097(12) -0.0281(13) 0.0222(12)
F3 0.0960(16) 0.0879(15) 0.0900(15) 0.0002(12) -0.0258(13) 0.0233(12)
F4 0.1022(17) 0.1137(18) 0.0906(16) 0.0032(13) -0.0284(13) 0.0417(14)
N1 0.0436(14) 0.0536(14) 0.0497(14) 0.0116(11) 0.0042(11) 0.0166(11)
N2 0.0665(17) 0.0531(15) 0.0500(15) 0.0087(12) 0.0141(13) 0.0247(13)
N3 0.085(2) 0.0712(19) 0.079(2) -0.0032(16) 0.0091(17) 0.0444(17)
N4 0.0609(16) 0.0490(15) 0.0467(14) 0.0094(12) 0.0079(12) 0.0200(12)
N5 0.0419(14) 0.0520(14) 0.0516(15) 0.0064(11) 0.0034(11) 0.0166(11)
N6 0.0603(17) 0.0502(15) 0.0520(15) 0.0059(12) 0.0100(13) 0.0192(13)
N7 0.0635(18) 0.0598(17) 0.0773(19) -0.0021(14) 0.0127(15) 0.0302(14)
N8 0.0647(17) 0.0464(14) 0.0464(14) 0.0068(11) 0.0046(12) 0.0203(12)
N9 0.0454(14) 0.0485(14) 0.0554(15) -0.0059(11) 0.0035(11) 0.0104(11)
N10 0.0611(17) 0.0492(15) 0.0539(16) -0.0035(12) 0.0102(13) 0.0152(13)
N11 0.069(2) 0.0522(17) 0.084(2) 0.0091(15) 0.0155(16) 0.0044(14)
N12 0.0637(17) 0.0467(14) 0.0513(15) -0.0046(12) 0.0058(12) 0.0182(13)
N13 0.0400(13) 0.0466(13) 0.0440(13) -0.0068(10) 0.0055(10) 0.0042(10)
N14 0.0601(16) 0.0418(14) 0.0469(14) -0.0009(11) 0.0106(12) 0.0116(12)
N15 0.0748(19) 0.0430(15) 0.0664(18) 0.0027(13) 0.0137(15) 0.0043(13)
N16 0.0576(16) 0.0448(14) 0.0445(14) -0.0066(11) 0.0083(12) 0.0111(12)
C1 0.096(3) 0.060(2) 0.075(2) -0.0108(18) 0.009(2) 0.039(2)
C2 0.070(2) 0.0449(17) 0.0476(17) 0.0057(14) 0.0217(15) 0.0213(16)
C3 0.078(2) 0.0423(17) 0.0460(18) 0.0038(14) 0.0167(16) 0.0189(16)
C4 0.125(4) 0.058(2) 0.112(3) -0.017(2) -0.025(3) 0.031(2)
C5 0.136(4) 0.072(3) 0.113(4) -0.031(3) -0.025(3) 0.024(3)
C6 0.084(3) 0.066(2) 0.061(2) -0.0091(19) -0.0076(19) 0.009(2)
C7 0.126(4) 0.065(2) 0.084(3) -0.008(2) -0.023(3) 0.029(2)
C8 0.108(3) 0.054(2) 0.080(3) -0.0092(19) -0.005(2) 0.021(2)
C9 0.0504(18) 0.0542(18) 0.060(2) 0.0129(15) 0.0086(15) 0.0162(15)
C10 0.0470(19) 0.075(2) 0.0546(19) 0.0031(16) 0.0018(14) 0.0188(16)
C11 0.0387(16) 0.0613(19) 0.0536(18) -0.0012(15) 0.0003(14) 0.0196(14)
C12 0.068(2) 0.056(2) 0.070(2) -0.0039(17) 0.0068(17) 0.0166(16)
C13 0.079(3) 0.080(3) 0.070(2) -0.023(2) -0.004(2) 0.027(2)
C14 0.074(3) 0.105(3) 0.055(2) -0.007(2) 0.0148(18) 0.028(2)
C15 0.066(2) 0.078(2) 0.064(2) 0.0011(19) 0.0131(18) 0.0072(18)
C16 0.0520(19) 0.064(2) 0.058(2) -0.0070(16) 0.0034(15) 0.0090(16)
C17 0.0506(18) 0.0528(18) 0.0559(18) 0.0137(14) 0.0061(14) 0.0148(14)
C18 0.0483(18) 0.0537(18) 0.0537(18) 0.0129(14) 0.0058(14) 0.0185(15)
C19 0.055(2) 0.071(2) 0.078(2) 0.0012(19) 0.0090(18) 0.0185(17)
C20 0.064(3) 0.090(3) 0.087(3) -0.001(2) -0.007(2) 0.009(2)
C21 0.049(2) 0.104(3) 0.115(3) 0.023(3) 0.003(2) 0.020(2)
C22 0.065(3) 0.106(3) 0.151(4) 0.004(3) 0.017(3) 0.048(3)
C23 0.071(3) 0.076(2) 0.103(3) -0.009(2) 0.010(2) 0.034(2)
C24 0.065(2) 0.0533(19) 0.070(2) -0.0084(17) 0.0134(17) 0.0205(17)
C25 0.060(2) 0.0429(16) 0.0462(17) 0.0052(13) 0.0164(14) 0.0150(15)
C26 0.063(2) 0.0412(16) 0.0459(17) 0.0059(13) 0.0168(15) 0.0137(14)
C27 0.082(3) 0.059(2) 0.066(2) -0.0055(17) 0.0160(19) 0.0248(18)
C28 0.095(3) 0.071(2) 0.068(2) -0.0204(19) -0.003(2) 0.024(2)
C29 0.080(3) 0.060(2) 0.059(2) 0.0053(17) 0.0034(19) 0.0168(19)
C30 0.080(3) 0.069(2) 0.088(3) -0.003(2) -0.001(2) 0.029(2)
C31 0.079(3) 0.060(2) 0.072(2) -0.0096(17) 0.0034(19) 0.0239(19)
C32 0.0561(19) 0.0471(17) 0.0544(19) 0.0101(14) 0.0043(15) 0.0126(14)
C33 0.0460(18) 0.072(2) 0.0565(19) 0.0007(15) -0.0015(14) 0.0219(16)
C34 0.0352(16) 0.0624(19) 0.0555(18) -0.0031(15) 0.0019(13) 0.0178(14)
C35 0.060(2) 0.057(2) 0.073(2) -0.0070(17) 0.0071(17) 0.0138(16)
C36 0.071(2) 0.070(2) 0.072(2) -0.0221(19) 0.0041(19) 0.0178(19)
C37 0.067(2) 0.091(3) 0.056(2) -0.010(2) 0.0116(17) 0.025(2)
C38 0.057(2) 0.070(2) 0.068(2) 0.0022(18) 0.0133(17) 0.0137(17)
C39 0.0463(18) 0.062(2) 0.062(2) -0.0120(16) 0.0032(15) 0.0103(15)
C40 0.0517(18) 0.0517(17) 0.0558(18) 0.0127(14) 0.0092(14) 0.0186(14)
C41 0.0522(19) 0.064(2) 0.0441(16) 0.0116(14) 0.0095(14) 0.0277(16)
C42 0.055(2) 0.070(2) 0.094(3) -0.006(2) -0.0029(19) 0.0257(18)
C43 0.060(2) 0.086(3) 0.109(3) -0.003(2) -0.004(2) 0.014(2)
C44 0.050(2) 0.132(4) 0.082(3) 0.009(3) 0.0028(19) 0.027(2)
C45 0.070(3) 0.138(4) 0.086(3) -0.005(3) 0.007(2) 0.062(3)
C46 0.070(2) 0.088(3) 0.074(2) -0.0052(19) 0.0078(18) 0.045(2)
C47 0.064(2) 0.054(2) 0.075(2) 0.0181(17) 0.0109(18) 0.0101(17)
C48 0.0577(19) 0.0455(17) 0.0517(18) 0.0039(14) 0.0176(15) 0.0196(15)
C49 0.0594(19) 0.0438(16) 0.0494(17) 0.0029(14) 0.0181(15) 0.0207(15)
C50 0.077(2) 0.0527(19) 0.062(2) 0.0071(16) 0.0218(18) 0.0240(17)
C51 0.090(3) 0.064(2) 0.055(2) 0.0077(17) 0.0071(19) 0.030(2)
C52 0.076(2) 0.062(2) 0.058(2) -0.0054(17) -0.0035(18) 0.0263(19)
C53 0.076(2) 0.0499(19) 0.070(2) 0.0006(17) 0.0102(19) 0.0169(17)
C54 0.068(2) 0.0513(18) 0.0546(19) 0.0067(15) 0.0104(16) 0.0192(16)
C55 0.0560(19) 0.0511(18) 0.063(2) -0.0068(15) 0.0058(15) 0.0189(15)
C56 0.0527(19) 0.063(2) 0.0566(19) 0.0004(15) -0.0012(15) 0.0082(15)
C57 0.0418(17) 0.0522(18) 0.059(2) 0.0036(15) -0.0004(14) 0.0051(14)
C58 0.062(2) 0.062(2) 0.074(2) 0.0099(18) 0.0071(17) 0.0216(17)
C59 0.076(3) 0.074(2) 0.077(3) 0.0248(19) 0.003(2) 0.021(2)
C60 0.067(2) 0.080(2) 0.061(2) 0.0163(19) 0.0077(18) 0.010(2)
C61 0.060(2) 0.069(2) 0.073(2) 0.0062(18) 0.0106(17) 0.0176(17)
C62 0.0477(19) 0.066(2) 0.060(2) 0.0114(16) 0.0013(15) 0.0142(16)
C63 0.0562(19) 0.0473(17) 0.0612(19) -0.0064(14) 0.0088(15) 0.0167(14)
C64 0.0525(19) 0.0446(17) 0.0563(19) -0.0099(14) 0.0091(15) 0.0097(15)
C65 0.061(2) 0.066(2) 0.071(2) 0.0013(18) 0.0111(17) 0.0171(18)
C66 0.063(2) 0.103(3) 0.082(3) -0.008(2) -0.001(2) 0.030(2)
C67 0.052(2) 0.094(3) 0.116(4) -0.029(3) 0.005(2) 0.006(2)
C68 0.071(3) 0.073(3) 0.131(4) 0.006(3) 0.023(3) -0.008(2)
C69 0.072(3) 0.057(2) 0.096(3) 0.0087(19) 0.014(2) 0.0031(18)
C70 0.082(2) 0.0396(17) 0.064(2) 0.0061(15) 0.0106(18) 0.0117(17)
C71 0.062(2) 0.0409(16) 0.0435(17) 0.0048(13) 0.0199(14) 0.0139(15)
C72 0.067(2) 0.0468(17) 0.0391(16) 0.0071(13) 0.0156(14) 0.0205(15)
C73 0.100(3) 0.060(2) 0.083(3) -0.0016(19) -0.004(2) 0.041(2)
C74 0.110(3) 0.084(3) 0.091(3) 0.007(2) -0.009(2) 0.056(2)
C75 0.079(3) 0.077(3) 0.057(2) 0.0052(18) -0.0011(18) 0.028(2)
C76 0.088(3) 0.057(2) 0.065(2) 0.0015(17) -0.0036(19) 0.0238(19)
C77 0.077(2) 0.0493(19) 0.063(2) 0.0007(16) 0.0003(18) 0.0271(17)
C78 0.0483(17) 0.0475(17) 0.0511(18) -0.0068(14) 0.0087(14) 0.0120(14)
C79 0.0434(17) 0.0638(19) 0.0496(18) 0.0000(14) 0.0018(14) 0.0013(14)
C80 0.0349(16) 0.0544(18) 0.0479(17) -0.0003(14) 0.0012(13) 0.0038(13)
C81 0.061(2) 0.062(2) 0.070(2) 0.0049(17) 0.0102(17) 0.0222(17)
C82 0.076(2) 0.071(2) 0.064(2) 0.0209(18) 0.0036(18) 0.0202(19)
C83 0.066(2) 0.096(3) 0.056(2) 0.0127(19) 0.0146(18) 0.018(2)
C84 0.064(2) 0.092(3) 0.062(2) 0.0057(19) 0.0178(17) 0.0302(19)
C85 0.0486(19) 0.075(2) 0.058(2) 0.0116(16) 0.0072(15) 0.0241(16)
C86 0.0446(17) 0.0494(17) 0.0548(18) -0.0065(14) 0.0068(14) 0.0088(13)
C87 0.0502(18) 0.0499(17) 0.0407(16) -0.0070(13) 0.0111(13) 0.0050(15)
C88 0.056(2) 0.057(2) 0.095(3) 0.0013(19) 0.0014(19) 0.0098(17)
C89 0.055(2) 0.087(3) 0.115(3) 0.001(2) -0.005(2) 0.021(2)
C90 0.045(2) 0.115(3) 0.081(3) -0.008(2) -0.0045(18) -0.001(2)
C91 0.065(3) 0.084(3) 0.077(3) 0.003(2) 0.006(2) -0.023(2)
C92 0.063(2) 0.058(2) 0.064(2) 0.0011(16) 0.0075(17) -0.0038(17)

loop_
_atom_type_symbol
_atom_type_description
_atom_type_scat_dispersion_real
_atom_type_scat_dispersion_imag
_atom_type_scat_source
C C 0.0033 0.0016 'International Tables Vol C Tables 4.2.6.8 and 6.1.1.4'
H H 0.0000 0.0000 'International Tables Vol C Tables 4.2.6.8 and 6.1.1.4'
N N 0.0061 0.0033 'International Tables Vol C Tables 4.2.6.8 and 6.1.1.4'
F F 0.0171 0.0103 'International Tables Vol C Tables 4.2.6.8 and 6.1.1.4'

loop_
_geom_angle_atom_site_label_1
_geom_angle_atom_site_label_2
_geom_angle_atom_site_label_3
_geom_angle
C9 N1 C10 112.9(2)
C9 N1 C17 113.5(2)
C10 N1 C17 113.1(2)
N4 N2 N3 114.3(2)
N4 N2 C9 122.6(2)
N3 N2 C9 122.9(3)
C1 N3 N2 103.4(3)
N2 N4 C2 104.9(2)
C32 N5 C40 113.9(2)
C32 N5 C33 113.2(2)
C40 N5 C33 113.7(2)
N8 N6 N7 114.8(2)
N8 N6 C32 121.9(2)
N7 N6 C32 123.0(2)
C24 N7 N6 103.0(2)
N6 N8 C25 104.6(2)
C55 N9 C63 113.1(2)
C55 N9 C56 112.8(2)
C63 N9 C56 113.8(2)
N11 N10 N12 114.7(3)
N11 N10 C55 123.3(3)
N12 N10 C55 121.9(2)
C47 N11 N10 103.5(3)
N10 N12 C48 104.6(2)
C78 N13 C86 113.8(2)
C78 N13 C79 112.9(2)
C86 N13 C79 113.2(2)
N15 N14 N16 114.8(2)
N15 N14 C78 122.8(2)
N16 N14 C78 121.9(2)
C70 N15 N14 103.2(2)
N14 N16 C71 104.5(2)
N3 C1 C2 110.1(3)
N3 C1 H1 124.9
C2 C1 H1 124.9
N4 C2 C1 107.3(3)
N4 C2 C3 122.7(3)
C1 C2 C3 130.1(3)
C8 C3 C4 117.0(3)
C8 C3 C2 121.2(3)
C4 C3 C2 121.7(3)
C3 C4 C5 121.5(4)
C3 C4 H4 119.3
C5 C4 H4 119.3
C6 C5 C4 120.0(4)
C6 C5 H5 120.0
C4 C5 H5 120.0
C5 C6 C7 120.1(4)
C5 C6 F1 120.1(3)
C7 C6 F1 119.7(4)
C6 C7 C8 120.0(4)
C6 C7 H7 120.0
C8 C7 H7 120.0
C3 C8 C7 121.2(3)
C3 C8 H8 119.4
C7 C8 H8 119.4
N1 C9 N2 115.6(2)
N1 C9 H9A 108.4
N2 C9 H9A 108.4
N1 C9 H9B 108.4
N2 C9 H9B 108.4
H9A C9 H9B 107.4
N1 C10 C11 112.3(2)
N1 C10 H10A 109.1
C11 C10 H10A 109.1
N1 C10 H10B 109.1
C11 C10 H10B 109.1
H10A C10 H10B 107.9
C16 C11 C12 117.9(3)
C16 C11 C10 121.0(3)
C12 C11 C10 121.0(3)
C13 C12 C11 120.8(3)
C13 C12 H12 119.6
C11 C12 H12 119.6
C14 C13 C12 120.3(3)
C14 C13 H13 119.8
C12 C13 H13 119.8
C15 C14 C13 119.3(3)
C15 C14 H14 120.4
C13 C14 H14 120.4
C14 C15 C16 120.5(3)
C14 C15 H15 119.7
C16 C15 H15 119.7
C15 C16 C11 121.2(3)
C15 C16 H16 119.4
C11 C16 H16 119.4
N1 C17 C18 111.7(2)
N1 C17 H17A 109.3
C18 C17 H17A 109.3
N1 C17 H17B 109.3
C18 C17 H17B 109.3
H17A C17 H17B 107.9
C19 C18 C23 117.9(3)
C19 C18 C17 120.5(3)
C23 C18 C17 121.5(3)
C18 C19 C20 121.3(3)
C18 C19 H19 119.3
C20 C19 H19 119.3
C21 C20 C19 120.5(4)
C21 C20 H20 119.7
C19 C20 H20 119.7
C22 C21 C20 118.7(4)
C22 C21 H21 120.7
C20 C21 H21 120.7
C21 C22 C23 121.3(4)
C21 C22 H22 119.3
C23 C22 H22 119.3
C18 C23 C22 120.2(3)
C18 C23 H23 119.9
C22 C23 H23 119.9
N7 C24 C25 110.6(3)
N7 C24 H24 124.7
C25 C24 H24 124.7
N8 C25 C24 107.0(3)
N8 C25 C26 121.4(3)
C24 C25 C26 131.7(3)
C27 C26 C31 117.1(3)
C27 C26 C25 121.9(3)
C31 C26 C25 121.0(3)
C26 C27 C28 121.6(3)
C26 C27 H27 119.2
C28 C27 H27 119.2
C29 C28 C27 119.1(3)
C29 C28 H28 120.5
C27 C28 H28 120.5
C28 C29 F2 119.0(3)
C28 C29 C30 123.0(3)
F2 C29 C30 118.0(3)
C29 C30 C31 117.2(3)
C29 C30 H30 121.4
C31 C30 H30 121.4
C26 C31 C30 121.9(3)
C26 C31 H31 119.0
C30 C31 H31 119.0
N5 C32 N6 115.2(2)
N5 C32 H32A 108.5
N6 C32 H32A 108.5
N5 C32 H32B 108.5
N6 C32 H32B 108.5
H32A C32 H32B 107.5
N5 C33 C34 112.0(2)
N5 C33 H33A 109.2
C34 C33 H33A 109.2
N5 C33 H33B 109.2
C34 C33 H33B 109.2
H33A C33 H33B 107.9
C39 C34 C35 117.5(3)
C39 C34 C33 121.0(3)
C35 C34 C33 121.5(3)
C36 C35 C34 121.1(3)
C36 C35 H35 119.5
C34 C35 H35 119.5
C35 C36 C37 120.9(3)
C35 C36 H36 119.6
C37 C36 H36 119.6
C36 C37 C38 119.3(3)
C36 C37 H37 120.4
C38 C37 H37 120.4
C37 C38 C39 119.7(3)
C37 C38 H38 120.2
C39 C38 H38 120.2
C34 C39 C38 121.6(3)
C34 C39 H39 119.2
C38 C39 H39 119.2
N5 C40 C41 112.4(2)
N5 C40 H40A 109.1
C41 C40 H40A 109.1
N5 C40 H40B 109.1
C41 C40 H40B 109.1
H40A C40 H40B 107.9
C46 C41 C42 117.9(3)
C46 C41 C40 120.6(3)
C42 C41 C40 121.2(3)
C43 C42 C41 121.0(3)
C43 C42 H42 119.5
C41 C42 H42 119.5
C44 C43 C42 121.0(4)
C44 C43 H43 119.5
C42 C43 H43 119.5
C43 C44 C45 118.6(4)
C43 C44 H44 120.7
C45 C44 H44 120.7
C44 C45 C46 121.0(4)
C44 C45 H45 119.5
C46 C45 H45 119.5
C41 C46 C45 120.5(3)
C41 C46 H46 119.7
C45 C46 H46 119.7
N11 C47 C48 110.1(3)
N11 C47 H47 124.9
C48 C47 H47 124.9
N12 C48 C47 107.1(3)
N12 C48 C49 122.5(3)
C47 C48 C49 130.4(3)
C54 C49 C50 118.2(3)
C54 C49 C48 120.2(3)
C50 C49 C48 121.7(3)
C51 C50 C49 121.2(3)
C51 C50 H50 119.4
C49 C50 H50 119.4
C52 C51 C50 119.0(3)
C52 C51 H51 120.5
C50 C51 H51 120.5
F3 C52 C51 119.3(3)
F3 C52 C53 118.5(3)
C51 C52 C53 122.3(3)
C52 C53 C54 117.8(3)
C52 C53 H53 121.1
C54 C53 H53 121.1
C49 C54 C53 121.5(3)
C49 C54 H54 119.2
C53 C54 H54 119.2
N9 C55 N10 115.6(2)
N9 C55 H55A 108.4
N10 C55 H55A 108.4
N9 C55 H55B 108.4
N10 C55 H55B 108.4
H55A C55 H55B 107.5
N9 C56 C57 111.9(2)
N9 C56 H56A 109.2
C57 C56 H56A 109.2
N9 C56 H56B 109.2
C57 C56 H56B 109.2
H56A C56 H56B 107.9
C62 C57 C58 118.3(3)
C62 C57 C56 120.5(3)
C58 C57 C56 121.2(3)
C59 C58 C57 120.7(3)
C59 C58 H58 119.6
C57 C58 H58 119.6
C60 C59 C58 120.2(3)
C60 C59 H59 119.9
C58 C59 H59 119.9
C61 C60 C59 119.5(3)
C61 C60 H60 120.3
C59 C60 H60 120.3
C60 C61 C62 120.3(3)
C60 C61 H61 119.8
C62 C61 H61 119.8
C57 C62 C61 121.0(3)
C57 C62 H62 119.5
C61 C62 H62 119.5
N9 C63 C64 112.1(2)
N9 C63 H63A 109.2
C64 C63 H63A 109.2
N9 C63 H63B 109.2
C64 C63 H63B 109.2
H63A C63 H63B 107.9
C69 C64 C65 118.0(3)
C69 C64 C63 121.7(3)
C65 C64 C63 120.2(3)
C64 C65 C66 121.8(3)
C64 C65 H65 119.1
C66 C65 H65 119.1
C67 C66 C65 119.6(4)
C67 C66 H66 120.2
C65 C66 H66 120.2
C68 C67 C66 119.1(4)
C68 C67 H67 120.4
C66 C67 H67 120.4
C67 C68 C69 121.1(4)
C67 C68 H68 119.4
C69 C68 H68 119.4
C64 C69 C68 120.3(4)
C64 C69 H69 119.8
C68 C69 H69 119.8
N15 C70 C71 110.1(3)
N15 C70 H70 125.0
C71 C70 H70 125.0
N16 C71 C70 107.4(3)
N16 C71 C72 122.3(3)
C70 C71 C72 130.3(3)
C77 C72 C73 117.7(3)
C77 C72 C71 121.4(3)
C73 C72 C71 120.9(3)
C72 C73 C74 121.0(3)
C72 C73 H73 119.5
C74 C73 H73 119.5
C75 C74 C73 119.5(3)
C75 C74 H74 120.3
C73 C74 H74 120.3
F4 C75 C76 119.6(3)
F4 C75 C74 119.6(3)
C76 C75 C74 120.9(3)
C75 C76 C77 119.4(3)
C75 C76 H76 120.3
C77 C76 H76 120.3
C72 C77 C76 121.4(3)
C72 C77 H77 119.3
C76 C77 H77 119.3
N13 C78 N14 115.7(2)
N13 C78 H78A 108.3
N14 C78 H78A 108.3
N13 C78 H78B 108.3
N14 C78 H78B 108.3
H78A C78 H78B 107.4
N13 C79 C80 112.1(2)
N13 C79 H79A 109.2
C80 C79 H79A 109.2
N13 C79 H79B 109.2
C80 C79 H79B 109.2
H79A C79 H79B 107.9
C85 C80 C81 117.5(3)
C85 C80 C79 121.3(3)
C81 C80 C79 121.2(3)
C82 C81 C80 121.1(3)
C82 C81 H81 119.4
C80 C81 H81 119.4
C83 C82 C81 120.2(3)
C83 C82 H82 119.9
C81 C82 H82 119.9
C82 C83 C84 119.5(3)
C82 C83 H83 120.2
C84 C83 H83 120.2
C83 C84 C85 120.5(3)
C83 C84 H84 119.7
C85 C84 H84 119.7
C84 C85 C80 121.1(3)
C84 C85 H85 119.4
C80 C85 H85 119.4
N13 C86 C87 112.6(2)
N13 C86 H86A 109.1
C87 C86 H86A 109.1
N13 C86 H86B 109.1
C87 C86 H86B 109.1
H86A C86 H86B 107.8
C88 C87 C92 118.2(3)
C88 C87 C86 121.3(3)
C92 C87 C86 120.3(3)
C87 C88 C89 121.9(3)
C87 C88 H88 119.1
C89 C88 H88 119.1
C90 C89 C88 119.5(4)
C90 C89 H89 120.3
C88 C89 H89 120.3
C91 C90 C89 119.3(4)
C91 C90 H90 120.4
C89 C90 H90 120.4
C90 C91 C92 121.1(3)
C90 C91 H91 119.4
C92 C91 H91 119.4
C87 C92 C91 120.0(3)
C87 C92 H92 120.0
C91 C92 H92 120.0

loop_
_geom_bond_atom_site_label_1
_geom_bond_atom_site_label_2
_geom_bond_distance
F1 C6 1.356(4)
F2 C29 1.357(4)
F3 C52 1.353(4)
F4 C75 1.350(4)
N1 C9 1.435(3)
N1 C10 1.466(3)
N1 C17 1.469(3)
N2 N4 1.327(3)
N2 N3 1.330(3)
N2 C9 1.473(3)
N3 C1 1.328(4)
N4 C2 1.335(3)
N5 C32 1.434(3)
N5 C40 1.461(3)
N5 C33 1.470(3)
N6 N8 1.331(3)
N6 N7 1.332(3)
N6 C32 1.479(3)
N7 C24 1.326(4)
N8 C25 1.340(3)
N9 C55 1.445(4)
N9 C63 1.464(3)
N9 C56 1.466(3)
N10 N11 1.325(3)
N10 N12 1.330(3)
N10 C55 1.469(4)
N11 C47 1.318(4)
N12 C48 1.332(3)
N13 C78 1.436(3)
N13 C86 1.465(3)
N13 C79 1.470(3)
N14 N15 1.329(3)
N14 N16 1.330(3)
N14 C78 1.471(4)
N15 C70 1.329(4)
N16 C71 1.337(3)
C1 C2 1.377(4)
C1 H1 0.9300
C2 C3 1.463(4)
C3 C8 1.356(4)
C3 C4 1.361(4)
C4 C5 1.378(5)
C4 H4 0.9300
C5 C6 1.333(5)
C5 H5 0.9300
C6 C7 1.334(4)
C7 C8 1.384(5)
C7 H7 0.9300
C8 H8 0.9300
C9 H9A 0.9700
C9 H9B 0.9700
C10 C11 1.505(4)
C10 H10A 0.9700
C10 H10B 0.9700
C11 C16 1.371(4)
C11 C12 1.384(4)
C12 C13 1.376(5)
C12 H12 0.9300
C13 C14 1.369(5)
C13 H13 0.9300
C14 C15 1.364(4)
C14 H14 0.9300
C15 C16 1.373(4)
C15 H15 0.9300
C16 H16 0.9300
C17 C18 1.507(4)
C17 H17A 0.9700
C17 H17B 0.9700
C18 C19 1.367(4)
C18 C23 1.377(4)
C19 C20 1.380(5)
C19 H19 0.9300
C20 C21 1.366(5)
C20 H20 0.9300
C21 C22 1.353(5)
C21 H21 0.9300
C22 C23 1.388(5)
C22 H22 0.9300
C23 H23 0.9300
C24 C25 1.386(4)
C24 H24 0.9300
C25 C26 1.466(4)
C26 C27 1.379(4)
C26 C31 1.386(4)
C27 C28 1.384(4)
C27 H27 0.9300
C28 C29 1.331(5)
C28 H28 0.9300
C29 C30 1.372(4)
C30 C31 1.394(4)
C30 H30 0.9300
C31 H31 0.9300
C32 H32A 0.9700
C32 H32B 0.9700
C33 C34 1.502(4)
C33 H33A 0.9700
C33 H33B 0.9700
C34 C39 1.380(4)
C34 C35 1.389(4)
C35 C36 1.367(5)
C35 H35 0.9300
C36 C37 1.370(5)
C36 H36 0.9300
C37 C38 1.377(4)
C37 H37 0.9300
C38 C39 1.383(4)
C38 H38 0.9300
C39 H39 0.9300
C40 C41 1.503(4)
C40 H40A 0.9700
C40 H40B 0.9700
C41 C46 1.375(4)
C41 C42 1.381(4)
C42 C43 1.372(5)
C42 H42 0.9300
C43 C44 1.362(5)
C43 H43 0.9300
C44 C45 1.367(5)
C44 H44 0.9300
C45 C46 1.384(5)
C45 H45 0.9300
C46 H46 0.9300
C47 C48 1.390(4)
C47 H47 0.9300
C48 C49 1.474(4)
C49 C54 1.381(4)
C49 C50 1.382(4)
C50 C51 1.378(4)
C50 H50 0.9300
C51 C52 1.355(5)
C51 H51 0.9300
C52 C53 1.377(4)
C53 C54 1.384(4)
C53 H53 0.9300
C54 H54 0.9300
C55 H55A 0.9700
C55 H55B 0.9700
C56 C57 1.506(4)
C56 H56A 0.9700
C56 H56B 0.9700
C57 C62 1.373(4)
C57 C58 1.381(4)
C58 C59 1.379(5)
C58 H58 0.9300
C59 C60 1.371(5)
C59 H59 0.9300
C60 C61 1.365(4)
C60 H60 0.9300
C61 C62 1.379(4)
C61 H61 0.9300
C62 H62 0.9300
C63 C64 1.503(4)
C63 H63A 0.9700
C63 H63B 0.9700
C64 C69 1.372(4)
C64 C65 1.373(4)
C65 C66 1.380(4)
C65 H65 0.9300
C66 C67 1.372(5)
C66 H66 0.9300
C67 C68 1.359(6)
C67 H67 0.9300
C68 C69 1.385(5)
C68 H68 0.9300
C69 H69 0.9300
C70 C71 1.385(4)
C70 H70 0.9300
C71 C72 1.465(4)
C72 C77 1.373(4)
C72 C73 1.372(4)
C73 C74 1.383(5)
C73 H73 0.9300
C74 C75 1.354(5)
C74 H74 0.9300
C75 C76 1.352(4)
C76 C77 1.377(4)
C76 H76 0.9300
C77 H77 0.9300
C78 H78A 0.9700
C78 H78B 0.9700
C79 C80 1.503(4)
C79 H79A 0.9700
C79 H79B 0.9700
C80 C85 1.373(4)
C80 C81 1.390(4)
C81 C82 1.372(4)
C81 H81 0.9300
C82 C83 1.361(5)
C82 H82 0.9300
C83 C84 1.366(5)
C83 H83 0.9300
C84 C85 1.370(4)
C84 H84 0.9300
C85 H85 0.9300
C86 C87 1.504(4)
C86 H86A 0.9700
C86 H86B 0.9700
C87 C88 1.369(4)
C87 C92 1.379(4)
C88 C89 1.376(4)
C88 H88 0.9300
C89 C90 1.373(5)
C89 H89 0.9300
C90 C91 1.363(5)
C90 H90 0.9300
C91 C92 1.380(5)
C91 H91 0.9300
C92 H92 0.9300

loop_
_geom_hbond_atom_site_label_D
_geom_hbond_atom_site_label_H
_geom_hbond_atom_site_label_A
_geom_hbond_distance_DH
_geom_hbond_distance_HA
_geom_hbond_distance_DA
_geom_hbond_angle_DHA
_geom_hbond_site_symmetry_A
C10 H10B F2 0.97 2.55 3.452(4) 154.7 2_665
C17 H17A N3 0.97 2.53 3.227(4) 128.7 .
C40 H40A N7 0.97 2.58 3.278(4) 128.6 .
C56 H56A F3 0.97 2.63 3.575(4) 163.9 2_676
C63 H63A N11 0.97 2.59 3.277(4) 128.3 .
C79 H79B F3 0.97 2.52 3.416(3) 153.1 2_676
C86 H86A N15 0.97 2.52 3.223(4) 129.1 .

loop_
_geom_torsion_atom_site_label_1
_geom_torsion_atom_site_label_2
_geom_torsion_atom_site_label_3
_geom_torsion_atom_site_label_4
_geom_torsion
N4 N2 N3 C1 0.2(3)
C9 N2 N3 C1 174.4(3)
N3 N2 N4 C2 -0.5(3)
C9 N2 N4 C2 -174.7(2)
N8 N6 N7 C24 0.8(3)
C32 N6 N7 C24 174.8(3)
N7 N6 N8 C25 -0.7(3)
C32 N6 N8 C25 -174.9(2)
N12 N10 N11 C47 0.2(3)
C55 N10 N11 C47 176.3(3)
N11 N10 N12 C48 -0.3(3)
C55 N10 N12 C48 -176.5(2)
N16 N14 N15 C70 0.4(3)
C78 N14 N15 C70 172.6(2)
N15 N14 N16 C71 -0.9(3)
C78 N14 N16 C71 -173.1(2)
N2 N3 C1 C2 0.1(4)
N2 N4 C2 C1 0.5(3)
N2 N4 C2 C3 -179.3(2)
N3 C1 C2 N4 -0.3(4)
N3 C1 C2 C3 179.4(3)
N4 C2 C3 C8 20.5(5)
C1 C2 C3 C8 -159.2(3)
N4 C2 C3 C4 -162.4(3)
C1 C2 C3 C4 17.9(5)
C8 C3 C4 C5 -3.8(6)
C2 C3 C4 C5 179.0(4)
C3 C4 C5 C6 -1.0(7)
C4 C5 C6 C7 5.4(7)
C4 C5 C6 F1 -178.3(4)
C5 C6 C7 C8 -4.6(6)
F1 C6 C7 C8 179.0(4)
C4 C3 C8 C7 4.6(6)
C2 C3 C8 C7 -178.2(3)
C6 C7 C8 C3 -0.4(6)
C10 N1 C9 N2 -54.6(3)
C17 N1 C9 N2 75.9(3)
N4 N2 C9 N1 100.9(3)
N3 N2 C9 N1 -72.8(3)
C9 N1 C10 C11 -166.7(2)
C17 N1 C10 C11 62.7(3)
N1 C10 C11 C16 -117.8(3)
N1 C10 C11 C12 61.9(4)
C16 C11 C12 C13 -1.0(5)
C10 C11 C12 C13 179.3(3)
C11 C12 C13 C14 0.4(5)
C12 C13 C14 C15 0.6(6)
C13 C14 C15 C16 -0.9(6)
C14 C15 C16 C11 0.3(5)
C12 C11 C16 C15 0.7(5)
C10 C11 C16 C15 -179.6(3)
C9 N1 C17 C18 71.4(3)
C10 N1 C17 C18 -158.2(2)
N1 C17 C18 C19 58.1(4)
N1 C17 C18 C23 -125.7(3)
C23 C18 C19 C20 -1.9(5)
C17 C18 C19 C20 174.5(3)
C18 C19 C20 C21 0.7(6)
C19 C20 C21 C22 0.8(6)
C20 C21 C22 C23 -1.1(7)
C19 C18 C23 C22 1.6(5)
C17 C18 C23 C22 -174.7(3)
C21 C22 C23 C18 -0.2(7)
N6 N7 C24 C25 -0.5(3)
N6 N8 C25 C24 0.4(3)
N6 N8 C25 C26 -179.3(2)
N7 C24 C25 N8 0.0(3)
N7 C24 C25 C26 179.7(3)
N8 C25 C26 C27 155.2(3)
C24 C25 C26 C27 -24.4(5)
N8 C25 C26 C31 -26.8(4)
C24 C25 C26 C31 153.6(3)
C31 C26 C27 C28 1.4(5)
C25 C26 C27 C28 179.5(3)
C26 C27 C28 C29 -0.3(5)
C27 C28 C29 F2 179.6(3)
C27 C28 C29 C30 -1.1(6)
C28 C29 C30 C31 1.1(6)
F2 C29 C30 C31 -179.5(3)
C27 C26 C31 C30 -1.4(5)
C25 C26 C31 C30 -179.5(3)
C29 C30 C31 C26 0.2(5)
C40 N5 C32 N6 76.1(3)
C33 N5 C32 N6 -55.8(3)
N8 N6 C32 N5 96.1(3)
N7 N6 C32 N5 -77.5(3)
C32 N5 C33 C34 -167.1(2)
C40 N5 C33 C34 60.9(3)
N5 C33 C34 C39 -114.4(3)
N5 C33 C34 C35 64.9(4)
C39 C34 C35 C36 -0.9(5)
C33 C34 C35 C36 179.7(3)
C34 C35 C36 C37 0.7(5)
C35 C36 C37 C38 0.1(5)
C36 C37 C38 C39 -0.6(5)
C35 C34 C39 C38 0.4(4)
C33 C34 C39 C38 179.8(3)
C37 C38 C39 C34 0.3(5)
C32 N5 C40 C41 72.1(3)
C33 N5 C40 C41 -156.2(2)
N5 C40 C41 C46 -145.5(3)
N5 C40 C41 C42 40.9(4)
C46 C41 C42 C43 0.4(5)
C40 C41 C42 C43 174.1(3)
C41 C42 C43 C44 -0.4(6)
C42 C43 C44 C45 -0.6(6)
C43 C44 C45 C46 1.8(6)
C42 C41 C46 C45 0.7(5)
C40 C41 C46 C45 -173.0(3)
C44 C45 C46 C41 -1.8(6)
N10 N11 C47 C48 0.1(3)
N10 N12 C48 C47 0.3(3)
N10 N12 C48 C49 -179.1(2)
N11 C47 C48 N12 -0.3(4)
N11 C47 C48 C49 179.1(3)
N12 C48 C49 C54 -26.3(4)
C47 C48 C49 C54 154.4(3)
N12 C48 C49 C50 154.4(3)
C47 C48 C49 C50 -24.9(5)
C54 C49 C50 C51 0.8(4)
C48 C49 C50 C51 -179.8(3)
C49 C50 C51 C52 -0.5(5)
C50 C51 C52 F3 179.9(3)
C50 C51 C52 C53 -0.3(5)
F3 C52 C53 C54 -179.4(3)
C51 C52 C53 C54 0.7(5)
C50 C49 C54 C53 -0.4(4)
C48 C49 C54 C53 -179.7(3)
C52 C53 C54 C49 -0.4(4)
C63 N9 C55 N10 74.9(3)
C56 N9 C55 N10 -56.1(3)
N11 N10 C55 N9 -79.2(4)
N12 N10 C55 N9 96.6(3)
C55 N9 C56 C57 -167.2(2)
C63 N9 C56 C57 62.2(3)
N9 C56 C57 C62 -114.6(3)
N9 C56 C57 C58 64.5(4)
C62 C57 C58 C59 -1.0(5)
C56 C57 C58 C59 179.9(3)
C57 C58 C59 C60 0.4(5)
C58 C59 C60 C61 0.3(5)
C59 C60 C61 C62 -0.4(5)
C58 C57 C62 C61 0.9(4)
C56 C57 C62 C61 180.0(3)
C60 C61 C62 C57 -0.2(5)
C55 N9 C63 C64 71.5(3)
C56 N9 C63 C64 -158.1(2)
N9 C63 C64 C69 -126.9(3)
N9 C63 C64 C65 56.5(4)
C69 C64 C65 C66 -1.7(5)
C63 C64 C65 C66 175.0(3)
C64 C65 C66 C67 1.1(5)
C65 C66 C67 C68 -0.2(6)
C66 C67 C68 C69 0.0(6)
C65 C64 C69 C68 1.5(5)
C63 C64 C69 C68 -175.2(3)
C67 C68 C69 C64 -0.7(6)
N14 N15 C70 C71 0.2(3)
N14 N16 C71 C70 0.9(3)
N14 N16 C71 C72 -179.2(2)
N15 C70 C71 N16 -0.7(3)
N15 C70 C71 C72 179.4(3)
N16 C71 C72 C77 18.6(4)
C70 C71 C72 C77 -161.6(3)
N16 C71 C72 C73 -161.3(3)
C70 C71 C72 C73 18.6(5)
C77 C72 C73 C74 -1.3(5)
C71 C72 C73 C74 178.5(3)
C72 C73 C74 C75 -0.3(6)
C73 C74 C75 F4 -178.2(3)
C73 C74 C75 C76 2.1(6)
F4 C75 C76 C77 178.2(3)
C74 C75 C76 C77 -2.2(6)
C73 C72 C77 C76 1.3(5)
C71 C72 C77 C76 -178.6(3)
C75 C76 C77 C72 0.5(5)
C86 N13 C78 N14 76.1(3)
C79 N13 C78 N14 -54.8(3)
N15 N14 C78 N13 -71.6(3)
N16 N14 C78 N13 100.0(3)
C78 N13 C79 C80 -167.0(2)
C86 N13 C79 C80 61.9(3)
N13 C79 C80 C85 -117.7(3)
N13 C79 C80 C81 61.9(4)
C85 C80 C81 C82 -1.1(4)
C79 C80 C81 C82 179.3(3)
C80 C81 C82 C83 0.5(5)
C81 C82 C83 C84 0.3(5)
C82 C83 C84 C85 -0.4(5)
C83 C84 C85 C80 -0.2(5)
C81 C80 C85 C84 1.0(4)
C79 C80 C85 C84 -179.4(3)
C78 N13 C86 C87 72.5(3)
C79 N13 C86 C87 -156.8(2)
N13 C86 C87 C88 41.4(4)
N13 C86 C87 C92 -144.2(3)
C92 C87 C88 C89 -0.6(5)
C86 C87 C88 C89 173.9(3)
C87 C88 C89 C90 0.3(6)
C88 C89 C90 C91 -0.4(6)
C89 C90 C91 C92 0.8(6)
C88 C87 C92 C91 0.9(5)
C86 C87 C92 C91 -173.6(3)
C90 C91 C92 C87 -1.0(5)
